data_7718962
loop_
_publ_author_name
'Gersib, Simon G.'
'Subasinghe, S. M. Supundrika'
'Mankad, Neal P.'

_publ_section_title
;
 Solubilizing dimolybdenum paddlewheel complexes for energy storage
 applications.
;
_journal_issue 27
_journal_name_full 'Dalton transactions (Cambridge, England : 2003)'
_journal_page_first 10546
_journal_page_last 10548
_journal_paper_doi 10.1039/d5dt01246e
_journal_volume 54
_journal_year 2025
_chemical_formula_moiety 'C40 H47 B2 F8 Li2 Mo2 N4 O12, 0.5[C4H8O]'
_chemical_formula_sum 'C42 H51 B2 F8 Li2 Mo2 N4 O12.5'
_chemical_formula_weight 1191.24
_space_group_crystal_system monoclinic
_space_group_IT_number 15
_space_group_name_Hall '-C 2yc'
_space_group_name_H-M_alt 'C 1 2/c 1'
_atom_sites_solution_hydrogens geom
_atom_sites_solution_primary dual
_audit_creation_date 2024-04-18
_audit_creation_method
;
Olex2 1.5
(compiled 2023.08.24 svn.re1ec1418 for OlexSys, GUI svn.r6817)
;
_audit_update_record
;
2025-01-29 deposited with the CCDC.	2025-06-25 downloaded from the CCDC.
;
_cell_angle_alpha 90
_cell_angle_beta 92.854(9)
_cell_angle_gamma 90
_cell_formula_units_Z 8
_cell_length_a 47.679(11)
_cell_length_b 11.018(2)
_cell_length_c 18.843(4)
_cell_measurement_reflns_used 9606
_cell_measurement_temperature 100.00
_cell_measurement_theta_max 26.40
_cell_measurement_theta_min 2.83
_cell_volume 9886(4)
_computing_cell_refinement 'SAINT V8.38A (Bruker, 2018)'
_computing_data_reduction 'SAINT V8.38A (Bruker, 2018)'
_computing_molecular_graphics 'Olex2 1.5 (Dolomanov et al., 2009)'
_computing_publication_material 'Olex2 1.5 (Dolomanov et al., 2009)'
_computing_structure_refinement 'XL  (Sheldrick, 2008)'
_computing_structure_solution 'SHELXT 2014/5 (Sheldrick, 2014)'
_diffrn_ambient_temperature 100.00
_diffrn_detector_area_resol_mean 8
_diffrn_measured_fraction_theta_full 0.998
_diffrn_measured_fraction_theta_max 0.996
_diffrn_measurement_device_type 'Bruker SMART APEX CCD area detector'
_diffrn_measurement_method '\w and \f scans'
_diffrn_radiation_monochromator graphite
_diffrn_radiation_type MoK\a
_diffrn_radiation_wavelength 0.71073
_diffrn_reflns_av_R_equivalents 0.0190
_diffrn_reflns_av_unetI/netI 0.0129
_diffrn_reflns_Laue_measured_fraction_full 0.998
_diffrn_reflns_Laue_measured_fraction_max 0.996
_diffrn_reflns_limit_h_max 59
_diffrn_reflns_limit_h_min -59
_diffrn_reflns_limit_k_max 13
_diffrn_reflns_limit_k_min -13
_diffrn_reflns_limit_l_max 23
_diffrn_reflns_limit_l_min -23
_diffrn_reflns_number 58580
_diffrn_reflns_point_group_measured_fraction_full 0.998
_diffrn_reflns_point_group_measured_fraction_max 0.996
_diffrn_reflns_theta_full 25.242
_diffrn_reflns_theta_max 26.341
_diffrn_reflns_theta_min 2.525
_diffrn_source 'sealed tube'
_diffrn_source_current 20.0
_diffrn_source_power 1.0
_diffrn_source_voltage 50.0
_diffrn_standards_number 0
_exptl_absorpt_coefficient_mu 0.601
_exptl_absorpt_correction_T_max 0.7454
_exptl_absorpt_correction_T_min 0.6898
_exptl_absorpt_correction_type none
_exptl_absorpt_process_details
;
SADABS-2016/2 (Bruker,2016) was used for absorption correction.
wR2(int) was 0.0412 before and 0.0362 after correction.
The Ratio of minimum to maximum transmission is 0.9254.
The \l/2 correction factor is Not present.
;
_exptl_crystal_density_diffrn 1.601
_exptl_crystal_description Plate
_exptl_crystal_F_000 4824
_exptl_crystal_size_max 0.257
_exptl_crystal_size_mid 0.174
_exptl_crystal_size_min 0.060
_refine_diff_density_max 0.975
_refine_diff_density_min -0.641
_refine_diff_density_rms 0.063
_refine_ls_extinction_method none
_refine_ls_goodness_of_fit_ref 1.042
_refine_ls_hydrogen_treatment constr
_refine_ls_matrix_type full
_refine_ls_number_parameters 683
_refine_ls_number_reflns 10058
_refine_ls_number_restraints 14
_refine_ls_restrained_S_all 1.047
_refine_ls_R_factor_all 0.0289
_refine_ls_R_factor_gt 0.0269
_refine_ls_shift/su_max 0.004
_refine_ls_shift/su_mean 0.000
_refine_ls_structure_factor_coef Fsqd
_refine_ls_weighting_details 'w=1/[\s^2^(Fo^2^)+(0.0276P)^2^+28.7363P] where P=(Fo^2^+2Fc^2^)/3'
_refine_ls_weighting_scheme calc
_refine_ls_wR_factor_gt 0.0666
_refine_ls_wR_factor_ref 0.0679
_reflns_Friedel_coverage 0.000
_reflns_number_gt 9397
_reflns_number_total 10058
_reflns_threshold_expression 'I > 2\s(I)'
_cod_data_source_file d5dt01246e2.cif
_cod_data_source_block sg7_0m
_cod_depositor_comments 'Adding full bibliography for 7718960--7718962.cif.'
_cod_original_formula_sum 'C42 H51 B2 F8 Li2 Mo2 N4 O12.50'
_cod_database_code 7718962
_shelx_shelxl_version_number 2018/3
_shelx_space_group_comment
;
The symmetry employed for this shelxl refinement is uniquely defined
by the following loop, which should always be used as a source of
symmetry information in preference to the above space-group names.
They are only intended as comments.
;
_shelx_estimated_absorpt_t_max 0.903
_shelx_estimated_absorpt_t_min 0.012
_olex2_refinement_description
;
1. Fixed Uiso
 At 1.2 times of:
  All C(H) groups, All C(H,H) groups
 At 1.5 times of:
  All C(H,H,H) groups
2. Restrained distances
 F00A-B01R \\sim F00B-B01S
 with sigma of 0.02
 F00A-Li \\sim F00B-Li
 with sigma of 0.02
 F00U-B01R \\sim F00V-B01S
 with sigma of 0.02
 F00U-Li1 \\sim F00V-Li1
 with sigma of 0.02
 B01R-F1 \\sim B01S-F1A
 with sigma of 0.02
 B01R-F2 \\sim B01S-F2A
 with sigma of 0.02
 F00A-F00U \\sim F00B-F00V
 with sigma of 0.04
 F00A-F1 \\sim F00B-F1A
 with sigma of 0.04
 F00A-F2 \\sim F00B-F2A
 with sigma of 0.04
 F00U-F1 \\sim F00V-F1A
 with sigma of 0.04
 F00U-F2 \\sim F00V-F2A
 with sigma of 0.04
 B01R-Li1 \\sim B01S-Li1
 with sigma of 0.04
 B01R-Li \\sim B01S-Li
 with sigma of 0.04
 F1-F2 \\sim F1A-F2A
 with sigma of 0.04
3. Others
 Sof(F00V)=Sof(B01S)=Sof(F1A)=Sof(F2A)=Sof(F00B)=1-FVAR(1)
 Sof(F00A)=Sof(F00U)=Sof(B01R)=Sof(F1)=Sof(F2)=FVAR(1)
4.a Secondary CH2 refined with riding coordinates:
 C016(H01a,H01b), C01G(H01i,H01j), C01H(H01k,H01l), C01I(H01m,H01n), C01N(H01t,
 H01u)
4.b Aromatic/amide H refined with riding coordinates:
 C00O(H00O), C00Q(H00Q), C00S(H00S), C00T(H00T), C00Y(H00Y), C00Z(H00Z),
 C011(H011), C012(H012), C013(H013), C014(H014), C018(H018), C019(H019),
 C01C(H01f), C01D(H01g), C01E(H01h), C01J(H01o), C01M(H01s), C01O(H01v),
 C01S(H01w)
4.c Idealised Me refined as rotating group:
 C01A(H01c,H01d,H01e), C01K(H01p,H01q,H01r), C01T(H01x,H01y,H), C01W(H01z,Ha,
 Hb), C01X(H01,Hc,Hd), C01Y(H1,He,Hf)
;
_smtbx_masks_special_details
;
A solvent mask was calculated and 136 electrons were 
found in a volume of 672\%A^3^ in 1 void per unit cell. 
This is consistent with the presence of 
0.5[C4H8O] per formula unit 
which account for 160 electrons 
per unit cell.
;
_smtbx_masks_void_probe_radius 1.2
_smtbx_masks_void_truncation_radius 1.2
_olex2_submission_special_instructions 'No special instructions were received'

loop_
_space_group_symop_operation_xyz
'x, y, z'
'-x, y, -z+1/2'
'x+1/2, y+1/2, z'
'-x+1/2, y+1/2, -z+1/2'
'-x, -y, -z'
'x, -y, z-1/2'
'-x+1/2, -y+1/2, -z'
'x+1/2, -y+1/2, z-1/2'

loop_
_atom_site_label
_atom_site_type_symbol
_atom_site_fract_x
_atom_site_fract_y
_atom_site_fract_z
_atom_site_U_iso_or_equiv
_atom_site_adp_type
_atom_site_occupancy
_atom_site_site_symmetry_order
_atom_site_calc_flag
_atom_site_refinement_flags_posn
_atom_site_refinement_flags_adp
_atom_site_refinement_flags_occupancy
_atom_site_disorder_assembly
_atom_site_disorder_group
Mo01 Mo 0.31976(2) 0.30339(2) 0.46240(2) 0.01251(5) Uani 1 1 d . . . . .
Mo02 Mo 0.36293(2) 0.30591(2) 0.44586(2) 0.01338(5) Uani 1 1 d . . . . .
F003 F 0.37519(3) 0.28117(11) 0.21463(6) 0.0243(3) Uani 1 1 d . . . . .
F004 F 0.33191(3) 0.19740(11) 0.22664(7) 0.0274(3) Uani 1 1 d . . . . .
O005 O 0.35593(3) 0.40072(12) 0.34528(7) 0.0154(3) Uani 1 1 d . . . . .
F006 F 0.37066(3) 0.07661(12) 0.23199(7) 0.0289(3) Uani 1 1 d . . . . .
O007 O 0.35930(3) 0.13575(12) 0.38746(7) 0.0174(3) Uani 1 1 d . . . . .
O008 O 0.31003(3) 0.39451(13) 0.36433(7) 0.0172(3) Uani 1 1 d . . . . .
F009 F 0.35567(3) 0.16355(12) 0.12646(6) 0.0277(3) Uani 1 1 d . . . . .
F00A F 0.42023(7) 0.3621(3) 0.2995(2) 0.0232(9) Uani 0.638(5) 1 d D . P A 1
O00B O 0.31332(3) 0.13530(13) 0.40633(7) 0.0183(3) Uani 1 1 d . . . . .
O00C O 0.21985(3) 0.70185(13) 0.58052(8) 0.0213(3) Uani 1 1 d . . . . .
O00D O 0.34767(3) 0.51931(13) 0.22207(7) 0.0198(3) Uani 1 1 d . . . . .
N00E N 0.37296(3) 0.20214(15) 0.53803(9) 0.0168(3) Uani 1 1 d . . . . .
O00F O 0.35864(3) -0.09653(13) 0.34652(8) 0.0220(3) Uani 1 1 d . . . . .
N00G N 0.32544(3) 0.20011(14) 0.55700(8) 0.0161(3) Uani 1 1 d . . . . .
O00H O 0.24260(3) 0.06449(13) 0.74123(7) 0.0212(3) Uani 1 1 d . . . . .
N00I N 0.36807(3) 0.47671(15) 0.49657(8) 0.0160(3) Uani 1 1 d . . . . .
N00J N 0.32049(3) 0.47675(15) 0.51193(8) 0.0159(3) Uani 1 1 d . . . . .
O00L O 0.40068(3) 0.59060(16) 0.25476(9) 0.0332(4) Uani 1 1 d . . . . .
O00M O 0.41180(4) -0.06099(17) 0.39372(12) 0.0459(5) Uani 1 1 d . . . . .
C00N C 0.30383(4) 0.15645(18) 0.59988(10) 0.0157(4) Uani 1 1 d . . . . .
C00O C 0.34522(4) 0.53269(18) 0.51801(10) 0.0166(4) Uani 1 1 d . . . . .
H00O H 0.346577 0.612096 0.537537 0.020 Uiso 1 1 calc R U . . .
C00P C 0.39455(4) 0.53430(18) 0.51085(10) 0.0178(4) Uani 1 1 d . . . . .
C00Q C 0.35174(4) 0.16721(18) 0.57612(10) 0.0175(4) Uani 1 1 d . . . . .
H00Q H 0.355245 0.118542 0.617223 0.021 Uiso 1 1 calc R U . . .
C00R C 0.40038(4) 0.15950(19) 0.56072(11) 0.0202(4) Uani 1 1 d . . . . .
C00S C 0.27117(4) 0.69196(18) 0.59777(10) 0.0189(4) Uani 1 1 d . . . . .
H00S H 0.271679 0.757526 0.630546 0.023 Uiso 1 1 calc R U . . .
C00T C 0.32325(4) 0.47654(19) 0.25436(10) 0.0182(4) Uani 1 1 d . . . . .
H00T H 0.304801 0.482142 0.233147 0.022 Uiso 1 1 calc R U . . .
F00U F 0.42026(4) 0.14817(19) 0.30229(12) 0.0299(7) Uani 0.638(5) 1 d D . P A 1
C00V C 0.33500(4) 0.08676(18) 0.38292(10) 0.0176(4) Uani 1 1 d . . . . .
C00W C 0.24561(4) 0.65283(18) 0.56724(10) 0.0173(4) Uani 1 1 d . . . . .
C00X C 0.33015(4) 0.42099(17) 0.32658(10) 0.0158(4) Uani 1 1 d . . . . .
C00Y C 0.26988(4) 0.50231(18) 0.50122(10) 0.0173(4) Uani 1 1 d . . . . .
H00Y H 0.269321 0.437924 0.467653 0.021 Uiso 1 1 calc R U . . .
C00Z C 0.27921(4) 0.22481(18) 0.60519(10) 0.0172(4) Uani 1 1 d . . . . .
H00Z H 0.276638 0.296518 0.577636 0.021 Uiso 1 1 calc R U . . .
C010 C 0.29582(4) 0.53974(17) 0.53178(10) 0.0156(4) Uani 1 1 d . . . . .
C011 C 0.25852(4) 0.18899(17) 0.65026(10) 0.0174(4) Uani 1 1 d . . . . .
H011 H 0.241672 0.234601 0.652195 0.021 Uiso 1 1 calc R U . . .
C012 C 0.30605(4) 0.04713(18) 0.63700(10) 0.0176(4) Uani 1 1 d . . . . .
H012 H 0.321590 -0.004755 0.630087 0.021 Uiso 1 1 calc R U . . .
C013 C 0.24504(4) 0.55702(18) 0.51882(10) 0.0178(4) Uani 1 1 d . . . . .
H013 H 0.227641 0.529382 0.497983 0.021 Uiso 1 1 calc R U . . .
C014 C 0.41510(4) 0.52878(19) 0.46126(11) 0.0217(4) Uani 1 1 d . . . . .
H014 H 0.410913 0.492160 0.416330 0.026 Uiso 1 1 calc R U . . .
C015 C 0.26253(4) 0.08609(18) 0.69259(10) 0.0168(4) Uani 1 1 d . . . . .
C016 C 0.33220(4) -0.03689(19) 0.34810(11) 0.0215(4) Uani 1 1 d . . . . .
H01A H 0.319126 -0.087447 0.374649 0.026 Uiso 1 1 calc R U . . .
H01B H 0.324167 -0.027333 0.298948 0.026 Uiso 1 1 calc R U . . .
C018 C 0.29600(4) 0.63535(18) 0.58044(10) 0.0176(4) Uani 1 1 d . . . . .
H018 H 0.313332 0.662152 0.602044 0.021 Uiso 1 1 calc R U . . .
C019 C 0.28588(4) 0.01267(18) 0.68403(10) 0.0175(4) Uani 1 1 d . . . . .
H019 H 0.288044 -0.060729 0.710182 0.021 Uiso 1 1 calc R U . . .
C01A C 0.24823(4) -0.03358(19) 0.78914(10) 0.0210(4) Uani 1 1 d . . . . .
H01C H 0.248748 -0.109807 0.762433 0.032 Uiso 1 1 calc R U . . .
H01D H 0.233410 -0.037860 0.823275 0.032 Uiso 1 1 calc R U . . .
H01E H 0.266391 -0.020527 0.814653 0.032 Uiso 1 1 calc R U . . .
O01B O 0.48140(4) 0.0541(2) 0.62752(17) 0.0739(8) Uani 1 1 d . . . . .
C01C C 0.40493(5) 0.0426(2) 0.58577(13) 0.0312(5) Uani 1 1 d . . . . .
H01F H 0.389588 -0.012252 0.586915 0.037 Uiso 1 1 calc R U . . .
C01D C 0.42329(5) 0.2376(2) 0.55862(15) 0.0356(6) Uani 1 1 d . . . . .
H01G H 0.420646 0.317557 0.540636 0.043 Uiso 1 1 calc R U . . .
C01E C 0.40102(5) 0.5898(2) 0.57628(12) 0.0270(5) Uani 1 1 d . . . . .
H01H H 0.387186 0.593845 0.610777 0.032 Uiso 1 1 calc R U . . .
O01F O 0.47312(5) 0.6815(3) 0.56375(13) 0.0728(8) Uani 1 1 d . . . . .
C01G C 0.38233(5) 0.6703(2) 0.21456(15) 0.0349(6) Uani 1 1 d . . . . .
H01I H 0.383491 0.654626 0.163060 0.042 Uiso 1 1 calc R U . . .
H01J H 0.387484 0.756011 0.224145 0.042 Uiso 1 1 calc R U . . .
C01H C 0.35323(5) 0.6449(2) 0.23772(13) 0.0278(5) Uani 1 1 d . . . . .
H01K H 0.352095 0.660361 0.289243 0.033 Uiso 1 1 calc R U . . .
H01L H 0.339389 0.697346 0.211580 0.033 Uiso 1 1 calc R U . . .
C01I C 0.36755(5) -0.1446(2) 0.41505(13) 0.0307(5) Uani 1 1 d . . . . .
H01M H 0.357011 -0.219684 0.424898 0.037 Uiso 1 1 calc R U . . .
H01N H 0.364054 -0.084716 0.452761 0.037 Uiso 1 1 calc R U . . .
C01J C 0.44187(5) 0.5765(2) 0.47670(13) 0.0310(5) Uani 1 1 d . . . . .
H01O H 0.455925 0.571170 0.442822 0.037 Uiso 1 1 calc R U . . .
C01K C 0.21899(5) 0.79159(19) 0.63511(11) 0.0235(4) Uani 1 1 d . . . . .
H01P H 0.230909 0.860413 0.623234 0.035 Uiso 1 1 calc R U . . .
H01Q H 0.225857 0.756360 0.680462 0.035 Uiso 1 1 calc R U . . .
H01R H 0.199621 0.819564 0.639059 0.035 Uiso 1 1 calc R U . . .
C01L C 0.44775(5) 0.6317(3) 0.54185(15) 0.0407(6) Uani 1 1 d . . . . .
C01M C 0.42729(5) 0.6390(3) 0.59142(14) 0.0405(6) Uani 1 1 d . . . . .
H01S H 0.431333 0.677723 0.635786 0.049 Uiso 1 1 calc R U . . .
C01N C 0.39828(6) -0.1714(2) 0.41347(16) 0.0400(6) Uani 1 1 d . . . . .
H01T H 0.405685 -0.198764 0.460811 0.048 Uiso 1 1 calc R U . . .
H01U H 0.401669 -0.236086 0.378452 0.048 Uiso 1 1 calc R U . . .
C01O C 0.43164(5) 0.0040(3) 0.60932(16) 0.0426(7) Uani 1 1 d . . . . .
H01V H 0.434393 -0.075851 0.627320 0.051 Uiso 1 1 calc R U . . .
B01P B 0.35804(5) 0.1796(2) 0.19937(12) 0.0207(5) Uani 1 1 d . . . . .
C01Q C 0.45407(5) 0.0829(3) 0.60627(17) 0.0452(7) Uani 1 1 d . . . . .
B01R B 0.42899(16) 0.2574(4) 0.3371(5) 0.0226(16) Uani 0.638(5) 1 d D . P A 1
C01S C 0.44981(5) 0.2005(3) 0.58228(19) 0.0496(8) Uani 1 1 d . . . . .
H01W H 0.465111 0.255730 0.582097 0.060 Uiso 1 1 calc R U . . .
C01T C 0.42976(5) 0.6145(3) 0.24281(19) 0.0512(8) Uani 1 1 d . . . . .
H01X H 0.433406 0.597807 0.193020 0.077 Uiso 1 1 calc R U . . .
H01Y H 0.441669 0.562200 0.273706 0.077 Uiso 1 1 calc R U . . .
H H 0.434004 0.699764 0.253564 0.077 Uiso 1 1 calc R U . . .
Li1 Li 0.38967(8) 0.0507(3) 0.3281(2) 0.0278(8) Uani 1 1 d D . . . .
Li Li 0.38362(7) 0.4231(3) 0.26789(18) 0.0220(7) Uani 1 1 d D . . . .
C01W C 0.49406(7) 0.6874(4) 0.5136(2) 0.0702(11) Uani 1 1 d . . . . .
H01Z H 0.486446 0.727065 0.470307 0.105 Uiso 1 1 calc R U . . .
HA H 0.500216 0.605084 0.502290 0.105 Uiso 1 1 calc R U . . .
HB H 0.510086 0.734116 0.533509 0.105 Uiso 1 1 calc R U . . .
C01X C 0.44155(6) -0.0656(3) 0.4071(2) 0.0685(11) Uani 1 1 d . . . . .
H01 H 0.445818 -0.082553 0.457498 0.103 Uiso 1 1 calc R U . . .
HC H 0.449808 0.012503 0.394582 0.103 Uiso 1 1 calc R U . . .
HD H 0.449440 -0.130029 0.378215 0.103 Uiso 1 1 calc R U . . .
C01Y C 0.48618(7) -0.0628(4) 0.6568(3) 0.0803(13) Uani 1 1 d . . . . .
H1 H 0.480638 -0.124508 0.621359 0.120 Uiso 1 1 calc R U . . .
HE H 0.475050 -0.072738 0.698739 0.120 Uiso 1 1 calc R U . . .
HF H 0.506159 -0.072038 0.670530 0.120 Uiso 1 1 calc R U . . .
F1 F 0.45607(12) 0.2558(6) 0.3560(3) 0.0337(10) Uani 0.638(5) 1 d D . P A 1
F2 F 0.41311(5) 0.2549(2) 0.40174(15) 0.0368(7) Uani 0.638(5) 1 d D . P A 1
F00V F 0.41010(11) 0.1988(6) 0.3602(3) 0.061(2) Uani 0.362(5) 1 d D . P A 2
B01S B 0.4312(3) 0.2541(13) 0.3240(9) 0.066(9) Uani 0.362(5) 1 d D . P A 2
F1A F 0.43924(12) 0.1976(6) 0.2688(3) 0.079(3) Uani 0.362(5) 1 d D . P A 2
F2A F 0.4536(3) 0.2861(12) 0.3749(6) 0.050(3) Uani 0.362(5) 1 d D . P A 2
F00B F 0.4173(2) 0.3602(9) 0.3104(6) 0.102(5) Uani 0.362(5) 1 d D . P A 2

loop_
_atom_site_aniso_label
_atom_site_aniso_U_11
_atom_site_aniso_U_22
_atom_site_aniso_U_33
_atom_site_aniso_U_23
_atom_site_aniso_U_13
_atom_site_aniso_U_12
Mo01 0.01379(8) 0.01361(8) 0.01024(8) -0.00032(6) 0.00174(6) -0.00107(6)
Mo02 0.01514(8) 0.01424(8) 0.01087(8) -0.00012(6) 0.00170(6) -0.00074(6)
F003 0.0291(6) 0.0231(6) 0.0209(6) -0.0034(5) 0.0023(5) -0.0053(5)
F004 0.0260(6) 0.0259(7) 0.0309(7) -0.0041(5) 0.0071(5) -0.0006(5)
O005 0.0172(6) 0.0165(7) 0.0126(6) 0.0006(5) 0.0010(5) 0.0006(5)
F006 0.0373(7) 0.0226(6) 0.0273(7) 0.0027(5) 0.0068(5) 0.0063(6)
O007 0.0199(7) 0.0162(7) 0.0160(6) -0.0014(5) 0.0010(5) -0.0005(5)
O008 0.0173(7) 0.0202(7) 0.0142(6) 0.0004(5) 0.0016(5) 0.0001(5)
F009 0.0348(7) 0.0294(7) 0.0187(6) -0.0056(5) 0.0003(5) -0.0032(6)
F00A 0.0140(13) 0.0243(17) 0.0316(14) 0.0150(13) 0.0034(12) -0.0042(12)
O00B 0.0197(7) 0.0186(7) 0.0166(6) -0.0017(5) 0.0015(5) -0.0017(6)
O00C 0.0190(7) 0.0225(7) 0.0225(7) -0.0064(6) 0.0032(6) 0.0023(6)
O00D 0.0205(7) 0.0222(7) 0.0170(7) 0.0037(6) 0.0047(5) 0.0013(6)
N00E 0.0183(8) 0.0180(8) 0.0141(8) 0.0004(6) 0.0009(6) 0.0002(6)
O00F 0.0257(7) 0.0171(7) 0.0230(7) -0.0005(6) 0.0002(6) 0.0024(6)
N00G 0.0186(8) 0.0166(8) 0.0132(7) -0.0005(6) 0.0023(6) -0.0014(6)
O00H 0.0184(7) 0.0271(8) 0.0184(7) 0.0071(6) 0.0044(5) -0.0003(6)
N00I 0.0182(8) 0.0171(8) 0.0127(7) 0.0001(6) 0.0014(6) -0.0022(6)
N00J 0.0186(8) 0.0162(8) 0.0131(7) 0.0001(6) 0.0019(6) 0.0005(6)
O00L 0.0210(8) 0.0354(9) 0.0432(10) 0.0113(8) 0.0028(7) -0.0036(7)
O00M 0.0279(9) 0.0339(10) 0.0747(14) 0.0153(10) -0.0084(9) 0.0019(8)
C00N 0.0190(9) 0.0171(9) 0.0111(8) -0.0019(7) 0.0010(7) -0.0038(7)
C00O 0.0209(9) 0.0156(9) 0.0133(8) -0.0011(7) 0.0012(7) -0.0011(7)
C00P 0.0179(9) 0.0149(9) 0.0205(9) 0.0008(7) -0.0008(7) -0.0008(7)
C00Q 0.0208(10) 0.0178(9) 0.0138(9) 0.0005(7) 0.0008(7) -0.0016(8)
C00R 0.0191(10) 0.0238(10) 0.0180(9) 0.0029(8) 0.0030(8) 0.0026(8)
C00S 0.0239(10) 0.0177(10) 0.0154(9) -0.0029(7) 0.0027(8) -0.0018(8)
C00T 0.0168(9) 0.0228(10) 0.0151(9) 0.0036(8) 0.0011(7) 0.0008(8)
F00U 0.0261(12) 0.0254(11) 0.0384(13) -0.0048(9) 0.0038(9) 0.0034(9)
C00V 0.0220(10) 0.0174(9) 0.0133(9) 0.0016(7) -0.0002(7) -0.0003(8)
C00W 0.0202(9) 0.0165(9) 0.0153(9) 0.0015(7) 0.0026(7) 0.0018(8)
C00X 0.0199(9) 0.0142(9) 0.0134(9) -0.0023(7) 0.0004(7) 0.0001(7)
C00Y 0.0234(10) 0.0150(9) 0.0134(8) -0.0016(7) 0.0003(7) -0.0002(8)
C00Z 0.0215(10) 0.0151(9) 0.0149(9) 0.0012(7) 0.0004(7) -0.0007(8)
C010 0.0191(9) 0.0150(9) 0.0128(8) 0.0017(7) 0.0026(7) 0.0007(7)
C011 0.0179(9) 0.0178(9) 0.0165(9) -0.0011(7) 0.0007(7) 0.0003(7)
C012 0.0188(9) 0.0175(9) 0.0165(9) -0.0022(7) 0.0003(7) 0.0000(7)
C013 0.0184(9) 0.0195(9) 0.0152(9) -0.0004(7) -0.0015(7) -0.0015(8)
C014 0.0217(10) 0.0196(10) 0.0239(10) -0.0004(8) 0.0029(8) 0.0000(8)
C015 0.0176(9) 0.0208(10) 0.0118(8) -0.0014(7) 0.0000(7) -0.0050(8)
C016 0.0223(10) 0.0191(10) 0.0230(10) -0.0035(8) 0.0005(8) -0.0013(8)
C018 0.0191(9) 0.0198(10) 0.0139(9) -0.0002(7) 0.0003(7) -0.0029(8)
C019 0.0220(10) 0.0159(9) 0.0144(9) 0.0011(7) -0.0008(7) -0.0027(8)
C01A 0.0233(10) 0.0249(11) 0.0150(9) 0.0051(8) 0.0013(8) -0.0031(8)
O01B 0.0245(10) 0.0617(15) 0.134(2) 0.0345(16) -0.0111(12) 0.0081(10)
C01C 0.0246(11) 0.0273(12) 0.0411(13) 0.0095(10) -0.0043(10) -0.0018(9)
C01D 0.0223(11) 0.0322(13) 0.0529(16) 0.0165(12) 0.0088(10) 0.0031(10)
C01E 0.0267(11) 0.0300(12) 0.0242(11) -0.0054(9) -0.0008(9) -0.0029(9)
O01F 0.0354(12) 0.122(2) 0.0606(15) -0.0107(15) -0.0022(10) -0.0371(13)
C01G 0.0295(12) 0.0289(12) 0.0470(15) 0.0150(11) 0.0080(11) -0.0013(10)
C01H 0.0270(11) 0.0196(10) 0.0371(12) 0.0073(9) 0.0056(9) 0.0018(9)
C01I 0.0395(13) 0.0223(11) 0.0297(12) 0.0067(9) -0.0032(10) -0.0007(10)
C01J 0.0197(10) 0.0321(12) 0.0416(13) 0.0038(10) 0.0064(9) -0.0003(9)
C01K 0.0253(11) 0.0212(10) 0.0245(11) -0.0054(8) 0.0062(8) 0.0019(8)
C01L 0.0251(12) 0.0487(16) 0.0472(15) -0.0027(13) -0.0081(11) -0.0112(11)
C01M 0.0343(13) 0.0501(16) 0.0361(14) -0.0135(12) -0.0068(11) -0.0105(12)
C01N 0.0398(14) 0.0285(13) 0.0506(16) 0.0100(12) -0.0078(12) 0.0043(11)
C01O 0.0326(13) 0.0348(14) 0.0593(17) 0.0178(13) -0.0091(12) 0.0052(11)
B01P 0.0247(12) 0.0182(11) 0.0194(11) -0.0019(9) 0.0027(9) -0.0006(9)
C01Q 0.0207(12) 0.0475(16) 0.0672(19) 0.0153(14) -0.0011(12) 0.0068(11)
B01R 0.019(3) 0.011(3) 0.038(3) -0.003(2) -0.002(2) 0.007(2)
C01S 0.0172(12) 0.0454(16) 0.087(2) 0.0218(16) 0.0071(13) -0.0009(11)
C01T 0.0221(12) 0.0518(18) 0.080(2) 0.0139(16) 0.0063(13) -0.0096(12)
Li1 0.037(2) 0.0212(18) 0.0247(18) 0.0024(15) -0.0050(16) 0.0003(16)
Li 0.0221(17) 0.0250(18) 0.0191(16) -0.0010(14) 0.0022(13) 0.0011(14)
C01W 0.0409(18) 0.105(3) 0.064(2) 0.006(2) -0.0019(16) -0.0249(19)
C01X 0.0316(15) 0.065(2) 0.107(3) 0.026(2) -0.0167(17) 0.0015(15)
C01Y 0.0436(19) 0.078(3) 0.118(4) 0.036(3) -0.014(2) 0.0136(18)
F1 0.0172(14) 0.041(2) 0.042(3) 0.0104(18) -0.0046(16) -0.0010(14)
F2 0.0295(12) 0.0395(14) 0.0421(15) 0.0007(12) 0.0084(11) -0.0006(10)
F00V 0.049(3) 0.071(4) 0.061(4) 0.023(4) -0.009(3) -0.024(3)
B01S 0.033(10) 0.086(15) 0.075(14) 0.014(10) -0.026(9) -0.005(9)
F1A 0.046(3) 0.107(5) 0.083(4) -0.059(4) 0.001(3) 0.024(3)
F2A 0.032(4) 0.072(8) 0.044(6) 0.011(4) -0.014(4) -0.003(4)
F00B 0.092(7) 0.074(7) 0.130(9) -0.064(6) -0.084(6) 0.054(5)

loop_
_atom_type_symbol
_atom_type_description
_atom_type_scat_dispersion_real
_atom_type_scat_dispersion_imag
_atom_type_scat_source
C C 0.0033 0.0016 'International Tables Vol C Tables 4.2.6.8 and 6.1.1.4'
H H 0.0000 0.0000 'International Tables Vol C Tables 4.2.6.8 and 6.1.1.4'
B B 0.0013 0.0007 'International Tables Vol C Tables 4.2.6.8 and 6.1.1.4'
F F 0.0171 0.0103 'International Tables Vol C Tables 4.2.6.8 and 6.1.1.4'
Li Li -0.0003 0.0001 'International Tables Vol C Tables 4.2.6.8 and 6.1.1.4'
Mo Mo -1.6832 0.6857 'International Tables Vol C Tables 4.2.6.8 and 6.1.1.4'
N N 0.0061 0.0033 'International Tables Vol C Tables 4.2.6.8 and 6.1.1.4'
O O 0.0106 0.0060 'International Tables Vol C Tables 4.2.6.8 and 6.1.1.4'

loop_
_geom_angle_atom_site_label_1
_geom_angle_atom_site_label_2
_geom_angle_atom_site_label_3
_geom_angle
_geom_angle_site_symmetry_1
_geom_angle_site_symmetry_3
_geom_angle_publ_flag
Mo02 Mo01 O008 92.16(4) . . ?
Mo02 Mo01 O00B 93.20(4) . . ?
Mo02 Mo01 N00G 92.68(5) . . ?
Mo02 Mo01 N00J 93.36(4) . . ?
O008 Mo01 O00B 87.71(5) . . ?
N00G Mo01 O008 173.51(6) . . ?
N00G Mo01 O00B 87.71(6) . . ?
N00G Mo01 N00J 96.58(6) . . ?
N00J Mo01 O008 87.45(6) . . ?
N00J Mo01 O00B 171.99(6) . . ?
Mo01 Mo02 O005 91.53(4) . . ?
Mo01 Mo02 O007 90.56(4) . . ?
Mo01 Mo02 N00E 93.10(5) . . ?
Mo01 Mo02 N00I 92.13(4) . . ?
O005 Mo02 O007 88.18(5) . . ?
N00E Mo02 O005 173.77(6) . . ?
N00E Mo02 O007 87.62(6) . . ?
N00E Mo02 N00I 95.37(6) . . ?
N00I Mo02 O005 88.61(6) . . ?
N00I Mo02 O007 175.87(6) . . ?
B01P F003 Li 150.74(17) . . ?
C00X O005 Mo02 115.26(12) . . ?
C00X O005 Li 115.50(15) . . ?
Li O005 Mo02 127.39(12) . . ?
B01P F006 Li1 132.21(17) . . ?
C00V O007 Mo02 116.55(12) . . ?
C00V O007 Li1 115.10(16) . . ?
Li1 O007 Mo02 127.99(12) . . ?
C00X O008 Mo01 117.41(12) . . ?
B01R F00A Li 132.8(4) . . ?
C00V O00B Mo01 115.95(12) . . ?
C00W O00C C01K 117.42(16) . . ?
C00T O00D C01H 112.23(15) . . ?
C00T O00D Li 108.49(14) . . ?
C01H O00D Li 104.84(15) . . ?
C00Q N00E Mo02 117.02(13) . . ?
C00Q N00E C00R 116.87(17) . . ?
C00R N00E Mo02 125.98(13) . . ?
C016 O00F C01I 111.92(16) . . ?
C016 O00F Li1 105.19(15) . . ?
C01I O00F Li1 103.78(15) . . ?
C00N N00G Mo01 126.31(13) . . ?
C00Q N00G Mo01 116.80(13) . . ?
C00Q N00G C00N 116.79(16) . . ?
C015 O00H C01A 116.08(16) . . ?
C00O N00I Mo02 118.03(13) . . ?
C00O N00I C00P 117.80(17) . . ?
C00P N00I Mo02 124.16(13) . . ?
C00O N00J Mo01 116.70(13) . . ?
C00O N00J C010 119.28(17) . . ?
C010 N00J Mo01 123.70(12) . . ?
C01G O00L C01T 111.92(19) . . ?
C01G O00L Li 112.54(17) . . ?
C01T O00L Li 125.33(19) . . ?
C01N O00M Li1 116.80(19) . . ?
C01X O00M C01N 112.3(2) . . ?
C01X O00M Li1 128.1(2) . . ?
C00Z C00N N00G 119.39(17) . . ?
C012 C00N N00G 122.50(17) . . ?
C012 C00N C00Z 118.11(17) . . ?
N00I C00O H00O 120.2 . . ?
N00J C00O N00I 119.61(18) . . ?
N00J C00O H00O 120.2 . . ?
C014 C00P N00I 120.07(18) . . ?
C014 C00P C01E 118.74(19) . . ?
C01E C00P N00I 121.05(18) . . ?
N00E C00Q N00G 120.37(18) . . ?
N00E C00Q H00Q 119.8 . . ?
N00G C00Q H00Q 119.8 . . ?
C01C C00R N00E 122.10(19) . . ?
C01C C00R C01D 118.3(2) . . ?
C01D C00R N00E 119.59(19) . . ?
C00W C00S H00S 119.9 . . ?
C00W C00S C018 120.17(18) . . ?
C018 C00S H00S 119.9 . . ?
O00D C00T H00T 124.0 . . ?
O00D C00T C00X 111.92(16) . . ?
C00X C00T H00T 124.0 . . ?
B01R F00U Li1 124.9(4) . . ?
O007 C00V C016 117.99(17) . . ?
O00B C00V O007 123.60(18) . . ?
O00B C00V C016 118.41(17) . . ?
O00C C00W C00S 125.10(18) . . ?
O00C C00W C013 115.30(17) . . ?
C00S C00W C013 119.60(18) . . ?
O005 C00X C00T 118.70(16) . . ?
O008 C00X O005 123.56(17) . . ?
O008 C00X C00T 117.72(17) . . ?
C010 C00Y H00Y 119.3 . . ?
C013 C00Y H00Y 119.3 . . ?
C013 C00Y C010 121.48(18) . . ?
C00N C00Z H00Z 119.6 . . ?
C011 C00Z C00N 120.85(18) . . ?
C011 C00Z H00Z 119.6 . . ?
C00Y C010 N00J 118.05(17) . . ?
C018 C010 N00J 124.00(17) . . ?
C018 C010 C00Y 117.94(18) . . ?
C00Z C011 H011 120.0 . . ?
C00Z C011 C015 119.94(18) . . ?
C015 C011 H011 120.0 . . ?
C00N C012 H012 119.4 . . ?
C019 C012 C00N 121.14(18) . . ?
C019 C012 H012 119.4 . . ?
C00W C013 H013 120.1 . . ?
C00Y C013 C00W 119.82(18) . . ?
C00Y C013 H013 120.1 . . ?
C00P C014 H014 119.6 . . ?
C00P C014 C01J 120.7(2) . . ?
C01J C014 H014 119.6 . . ?
O00H C015 C011 116.31(17) . . ?
O00H C015 C019 124.08(18) . . ?
C019 C015 C011 119.61(18) . . ?
O00F C016 C00V 111.41(16) . . ?
O00F C016 H01A 109.3 . . ?
O00F C016 H01B 109.3 . . ?
C00V C016 H01A 109.3 . . ?
C00V C016 H01B 109.3 . . ?
H01A C016 H01B 108.0 . . ?
C00S C018 C010 120.99(18) . . ?
C00S C018 H018 119.5 . . ?
C010 C018 H018 119.5 . . ?
C012 C019 H019 120.1 . . ?
C015 C019 C012 119.79(18) . . ?
C015 C019 H019 120.1 . . ?
O00H C01A H01C 109.5 . . ?
O00H C01A H01D 109.5 . . ?
O00H C01A H01E 109.5 . . ?
H01C C01A H01D 109.5 . . ?
H01C C01A H01E 109.5 . . ?
H01D C01A H01E 109.5 . . ?
C01Q O01B C01Y 117.0(3) . . ?
C00R C01C H01F 119.4 . . ?
C00R C01C C01O 121.2(2) . . ?
C01O C01C H01F 119.4 . . ?
C00R C01D H01G 119.5 . . ?
C01S C01D C00R 121.0(2) . . ?
C01S C01D H01G 119.5 . . ?
C00P C01E H01H 119.6 . . ?
C01M C01E C00P 120.8(2) . . ?
C01M C01E H01H 119.6 . . ?
C01L O01F C01W 117.4(3) . . ?
O00L C01G H01I 110.5 . . ?
O00L C01G H01J 110.5 . . ?
O00L C01G C01H 106.33(18) . . ?
H01I C01G H01J 108.7 . . ?
C01H C01G H01I 110.5 . . ?
C01H C01G H01J 110.5 . . ?
O00D C01H C01G 106.50(18) . . ?
O00D C01H H01K 110.4 . . ?
O00D C01H H01L 110.4 . . ?
C01G C01H H01K 110.4 . . ?
C01G C01H H01L 110.4 . . ?
H01K C01H H01L 108.6 . . ?
O00F C01I H01M 110.2 . . ?
O00F C01I H01N 110.2 . . ?
O00F C01I C01N 107.5(2) . . ?
H01M C01I H01N 108.5 . . ?
C01N C01I H01M 110.2 . . ?
C01N C01I H01N 110.2 . . ?
C014 C01J H01O 120.3 . . ?
C01L C01J C014 119.4(2) . . ?
C01L C01J H01O 120.3 . . ?
O00C C01K H01P 109.5 . . ?
O00C C01K H01Q 109.5 . . ?
O00C C01K H01R 109.5 . . ?
H01P C01K H01Q 109.5 . . ?
H01P C01K H01R 109.5 . . ?
H01Q C01K H01R 109.5 . . ?
O01F C01L C01J 125.3(3) . . ?
O01F C01L C01M 114.4(2) . . ?
C01J C01L C01M 120.3(2) . . ?
C01E C01M C01L 120.0(2) . . ?
C01E C01M H01S 120.0 . . ?
C01L C01M H01S 120.0 . . ?
O00M C01N C01I 106.9(2) . . ?
O00M C01N H01T 110.3 . . ?
O00M C01N H01U 110.3 . . ?
C01I C01N H01T 110.3 . . ?
C01I C01N H01U 110.3 . . ?
H01T C01N H01U 108.6 . . ?
C01C C01O H01V 120.3 . . ?
C01Q C01O C01C 119.5(2) . . ?
C01Q C01O H01V 120.3 . . ?
F003 B01P F006 108.64(18) . . ?
F004 B01P F003 109.59(17) . . ?
F004 B01P F006 108.95(18) . . ?
F009 B01P F003 108.77(18) . . ?
F009 B01P F004 110.86(19) . . ?
F009 B01P F006 109.99(18) . . ?
O01B C01Q C01O 124.3(3) . . ?
O01B C01Q C01S 115.6(2) . . ?
C01O C01Q C01S 120.1(2) . . ?
F00A B01R F00U 112.9(6) . . ?
F00A B01R F2 106.3(5) . . ?
F00U B01R F2 102.5(5) . . ?
F1 B01R F00A 114.0(6) . . ?
F1 B01R F00U 111.9(5) . . ?
F1 B01R F2 108.3(6) . . ?
C01D C01S C01Q 120.0(2) . . ?
C01D C01S H01W 120.0 . . ?
C01Q C01S H01W 120.0 . . ?
O00L C01T H01X 109.5 . . ?
O00L C01T H01Y 109.5 . . ?
O00L C01T H 109.5 . . ?
H01X C01T H01Y 109.5 . . ?
H01X C01T H 109.5 . . ?
H01Y C01T H 109.5 . . ?
F006 Li1 O007 97.20(17) . . ?
F006 Li1 O00F 88.31(16) . . ?
F006 Li1 O00M 147.5(2) . . ?
O007 Li1 O00F 76.18(14) . . ?
O00M Li1 O007 107.57(19) . . ?
O00M Li1 O00F 77.93(14) . . ?
F00U Li1 F006 90.37(17) . . ?
F00U Li1 O007 116.5(2) . . ?
F00U Li1 O00F 167.4(2) . . ?
F00U Li1 O00M 96.78(19) . . ?
F00V Li1 F006 110.6(2) . . ?
F00V Li1 O007 79.1(2) . . ?
F00V Li1 O00F 150.6(3) . . ?
F00V Li1 O00M 94.7(2) . . ?
F003 Li O005 98.75(17) . . ?
F003 Li F00A 92.3(2) . . ?
F003 Li O00D 92.88(15) . . ?
F003 Li O00L 139.5(2) . . ?
O005 Li O00D 79.36(13) . . ?
O005 Li O00L 118.38(18) . . ?
F00A Li O005 110.17(19) . . ?
F00A Li O00D 168.3(2) . . ?
F00A Li O00L 89.57(18) . . ?
O00L Li O00D 79.66(14) . . ?
F00B Li F003 94.3(4) . . ?
F00B Li O005 102.7(4) . . ?
F00B Li O00D 172.1(4) . . ?
F00B Li O00L 92.7(4) . . ?
O01F C01W H01Z 109.5 . . ?
O01F C01W HA 109.5 . . ?
O01F C01W HB 109.5 . . ?
H01Z C01W HA 109.5 . . ?
H01Z C01W HB 109.5 . . ?
HA C01W HB 109.5 . . ?
O00M C01X H01 109.5 . . ?
O00M C01X HC 109.5 . . ?
O00M C01X HD 109.5 . . ?
H01 C01X HC 109.5 . . ?
H01 C01X HD 109.5 . . ?
HC C01X HD 109.5 . . ?
O01B C01Y H1 109.5 . . ?
O01B C01Y HE 109.5 . . ?
O01B C01Y HF 109.5 . . ?
H1 C01Y HE 109.5 . . ?
H1 C01Y HF 109.5 . . ?
HE C01Y HF 109.5 . . ?
B01S F00V Li1 124.9(8) . . ?
F00V B01S F2A 108.2(12) . . ?
F1A B01S F00V 116.0(12) . . ?
F1A B01S F2A 114.4(10) . . ?
F1A B01S F00B 115.2(13) . . ?
F00B B01S F00V 96.5(10) . . ?
F00B B01S F2A 104.6(12) . . ?
B01S F00B Li 142.1(10) . . ?

loop_
_geom_bond_atom_site_label_1
_geom_bond_atom_site_label_2
_geom_bond_distance
_geom_bond_site_symmetry_2
_geom_bond_publ_flag
Mo01 Mo02 2.0974(5) . ?
Mo01 O008 2.1338(14) . ?
Mo01 O00B 2.1467(14) . ?
Mo01 N00G 2.1207(16) . ?
Mo01 N00J 2.1253(17) . ?
Mo02 O005 2.1752(13) . ?
Mo02 O007 2.1765(14) . ?
Mo02 N00E 2.1140(17) . ?
Mo02 N00I 2.1192(17) . ?
F003 B01P 1.408(3) . ?
F003 Li 1.891(4) . ?
F004 B01P 1.385(3) . ?
O005 C00X 1.282(2) . ?
O005 Li 2.030(4) . ?
F006 B01P 1.411(3) . ?
F006 Li1 2.005(4) . ?
O007 C00V 1.277(2) . ?
O007 Li1 2.094(4) . ?
O008 C00X 1.257(2) . ?
F009 B01P 1.384(3) . ?
F00A B01R 1.407(6) . ?
F00A Li 1.937(5) . ?
O00B C00V 1.263(2) . ?
O00C C00W 1.376(2) . ?
O00C C01K 1.429(2) . ?
O00D C00T 1.421(2) . ?
O00D C01H 1.436(3) . ?
O00D Li 2.158(4) . ?
N00E C00Q 1.326(3) . ?
N00E C00R 1.434(3) . ?
O00F C016 1.423(2) . ?
O00F C01I 1.440(3) . ?
O00F Li1 2.235(4) . ?
N00G C00N 1.425(2) . ?
N00G C00Q 1.337(3) . ?
O00H C015 1.373(2) . ?
O00H C01A 1.425(2) . ?
N00I C00O 1.332(3) . ?
N00I C00P 1.426(2) . ?
N00J C00O 1.330(3) . ?
N00J C010 1.431(2) . ?
O00L C01G 1.430(3) . ?
O00L C01T 1.440(3) . ?
O00L Li 2.037(4) . ?
O00M C01N 1.434(3) . ?
O00M Li1 2.007(4) . ?
O00M C01X 1.429(3) . ?
C00N C00Z 1.402(3) . ?
C00N C012 1.394(3) . ?
C00O H00O 0.9500 . ?
C00P C014 1.389(3) . ?
C00P C01E 1.397(3) . ?
C00Q H00Q 0.9500 . ?
C00R C01C 1.385(3) . ?
C00R C01D 1.393(3) . ?
C00S H00S 0.9500 . ?
C00S C00W 1.390(3) . ?
C00S C018 1.391(3) . ?
C00T H00T 0.9500 . ?
C00T C00X 1.513(3) . ?
F00U B01R 1.422(6) . ?
F00U Li1 1.894(5) . ?
C00V C016 1.515(3) . ?
C00W C013 1.395(3) . ?
C00Y H00Y 0.9500 . ?
C00Y C010 1.400(3) . ?
C00Y C013 1.384(3) . ?
C00Z H00Z 0.9500 . ?
C00Z C011 1.390(3) . ?
C010 C018 1.396(3) . ?
C011 H011 0.9500 . ?
C011 C015 1.394(3) . ?
C012 H012 0.9500 . ?
C012 C019 1.392(3) . ?
C013 H013 0.9500 . ?
C014 H014 0.9500 . ?
C014 C01J 1.398(3) . ?
C015 C019 1.392(3) . ?
C016 H01A 0.9900 . ?
C016 H01B 0.9900 . ?
C018 H018 0.9500 . ?
C019 H019 0.9500 . ?
C01A H01C 0.9800 . ?
C01A H01D 0.9800 . ?
C01A H01E 0.9800 . ?
O01B C01Q 1.381(3) . ?
O01B C01Y 1.414(4) . ?
C01C H01F 0.9500 . ?
C01C C01O 1.394(3) . ?
C01D H01G 0.9500 . ?
C01D C01S 1.381(3) . ?
C01E H01H 0.9500 . ?
C01E C01M 1.381(3) . ?
O01F C01L 1.373(3) . ?
O01F C01W 1.409(4) . ?
C01G H01I 0.9900 . ?
C01G H01J 0.9900 . ?
C01G C01H 1.502(3) . ?
C01H H01K 0.9900 . ?
C01H H01L 0.9900 . ?
C01I H01M 0.9900 . ?
C01I H01N 0.9900 . ?
C01I C01N 1.497(4) . ?
C01J H01O 0.9500 . ?
C01J C01L 1.386(4) . ?
C01K H01P 0.9800 . ?
C01K H01Q 0.9800 . ?
C01K H01R 0.9800 . ?
C01L C01M 1.386(4) . ?
C01M H01S 0.9500 . ?
C01N H01T 0.9900 . ?
C01N H01U 0.9900 . ?
C01O H01V 0.9500 . ?
C01O C01Q 1.382(4) . ?
C01Q C01S 1.384(4) . ?
B01R F1 1.322(8) . ?
B01R F2 1.466(10) . ?
C01S H01W 0.9500 . ?
C01T H01X 0.9800 . ?
C01T H01Y 0.9800 . ?
C01T H 0.9800 . ?
Li1 F00V 1.978(7) . ?
Li F00B 1.890(9) . ?
C01W H01Z 0.9800 . ?
C01W HA 0.9800 . ?
C01W HB 0.9800 . ?
C01X H01 0.9800 . ?
C01X HC 0.9800 . ?
C01X HD 0.9800 . ?
C01Y H1 0.9800 . ?
C01Y HE 0.9800 . ?
C01Y HF 0.9800 . ?
F00V B01S 1.383(14) . ?
B01S F1A 1.286(15) . ?
B01S F2A 1.444(16) . ?
B01S F00B 1.362(13) . ?

loop_
_geom_torsion_atom_site_label_1
_geom_torsion_atom_site_label_2
_geom_torsion_atom_site_label_3
_geom_torsion_atom_site_label_4
_geom_torsion
_geom_torsion_site_symmetry_1
_geom_torsion_site_symmetry_2
_geom_torsion_site_symmetry_3
_geom_torsion_site_symmetry_4
_geom_torsion_publ_flag
Mo01 O008 C00X O005 -3.0(2) . . . . ?
Mo01 O008 C00X C00T 175.23(13) . . . . ?
Mo01 O00B C00V O007 -4.3(2) . . . . ?
Mo01 O00B C00V C016 175.15(13) . . . . ?
Mo01 N00G C00N C00Z -32.6(2) . . . . ?
Mo01 N00G C00N C012 147.06(15) . . . . ?
Mo01 N00G C00Q N00E 2.1(2) . . . . ?
Mo01 N00J C00O N00I -3.2(2) . . . . ?
Mo01 N00J C010 C00Y -17.3(2) . . . . ?
Mo01 N00J C010 C018 161.87(15) . . . . ?
Mo02 O005 C00X O008 3.5(2) . . . . ?
Mo02 O005 C00X C00T -174.69(13) . . . . ?
Mo02 O007 C00V O00B 4.5(2) . . . . ?
Mo02 O007 C00V C016 -174.92(13) . . . . ?
Mo02 N00E C00Q N00G -1.7(2) . . . . ?
Mo02 N00E C00R C01C -136.33(19) . . . . ?
Mo02 N00E C00R C01D 44.5(3) . . . . ?
Mo02 N00I C00O N00J 4.9(2) . . . . ?
Mo02 N00I C00P C014 39.3(2) . . . . ?
Mo02 N00I C00P C01E -136.32(17) . . . . ?
F003 Li F00B B01S -18.3(19) . . . . ?
O005 Li F00B B01S 81.7(18) . . . . ?
O007 C00V C016 O00F 19.2(2) . . . . ?
O00B C00V C016 O00F -160.22(17) . . . . ?
O00C C00W C013 C00Y 179.28(17) . . . . ?
O00D C00T C00X O005 -10.9(2) . . . . ?
O00D C00T C00X O008 170.82(16) . . . . ?
N00E C00R C01C C01O -178.3(2) . . . . ?
N00E C00R C01D C01S 177.9(3) . . . . ?
O00F C01I C01N O00M 55.6(3) . . . . ?
N00G C00N C00Z C011 -175.67(17) . . . . ?
N00G C00N C012 C019 173.49(17) . . . . ?
O00H C015 C019 C012 -175.12(18) . . . . ?
N00I C00P C014 C01J -174.98(19) . . . . ?
N00I C00P C01E C01M 176.0(2) . . . . ?
N00J C010 C018 C00S -179.46(18) . . . . ?
O00L C01G C01H O00D -59.9(2) . . . . ?
O00L Li F00B B01S -158.4(18) . . . . ?
C00N N00G C00Q N00E 178.61(17) . . . . ?
C00N C00Z C011 C015 2.1(3) . . . . ?
C00N C012 C019 C015 2.3(3) . . . . ?
C00O N00I C00P C014 -142.32(19) . . . . ?
C00O N00I C00P C01E 42.0(3) . . . . ?
C00O N00J C010 C00Y 155.94(17) . . . . ?
C00O N00J C010 C018 -24.9(3) . . . . ?
C00P N00I C00O N00J -173.52(16) . . . . ?
C00P C014 C01J C01L -1.1(3) . . . . ?
C00P C01E C01M C01L -1.1(4) . . . . ?
C00Q N00E C00R C01C 39.5(3) . . . . ?
C00Q N00E C00R C01D -139.7(2) . . . . ?
C00Q N00G C00N C00Z 151.27(18) . . . . ?
C00Q N00G C00N C012 -29.0(3) . . . . ?
C00R N00E C00Q N00G -177.90(17) . . . . ?
C00R C01C C01O C01Q -1.4(4) . . . . ?
C00R C01D C01S C01Q 2.2(5) . . . . ?
C00S C00W C013 C00Y -0.4(3) . . . . ?
C00T O00D C01H C01G 167.90(17) . . . . ?
C00W C00S C018 C010 0.8(3) . . . . ?
C00Y C010 C018 C00S -0.3(3) . . . . ?
C00Z C00N C012 C019 -6.8(3) . . . . ?
C00Z C011 C015 O00H 173.00(17) . . . . ?
C00Z C011 C015 C019 -6.8(3) . . . . ?
C010 N00J C00O N00I -176.91(16) . . . . ?
C010 C00Y C013 C00W 0.9(3) . . . . ?
C011 C015 C019 C012 4.6(3) . . . . ?
C012 C00N C00Z C011 4.6(3) . . . . ?
C013 C00Y C010 N00J 178.65(17) . . . . ?
C013 C00Y C010 C018 -0.6(3) . . . . ?
C014 C00P C01E C01M 0.3(3) . . . . ?
C014 C01J C01L O01F 179.7(3) . . . . ?
C014 C01J C01L C01M 0.3(4) . . . . ?
C016 O00F C01I C01N -163.52(18) . . . . ?
C018 C00S C00W O00C 179.91(18) . . . . ?
C018 C00S C00W C013 -0.4(3) . . . . ?
C01A O00H C015 C011 -173.92(17) . . . . ?
C01A O00H C015 C019 5.8(3) . . . . ?
O01B C01Q C01S C01D 178.8(3) . . . . ?
C01C C00R C01D C01S -1.4(4) . . . . ?
C01C C01O C01Q O01B -179.4(3) . . . . ?
C01C C01O C01Q C01S 2.2(5) . . . . ?
C01D C00R C01C C01O 0.9(4) . . . . ?
C01E C00P C014 C01J 0.8(3) . . . . ?
O01F C01L C01M C01E -178.7(3) . . . . ?
C01H O00D C00T C00X -92.3(2) . . . . ?
C01I O00F C016 C00V 76.0(2) . . . . ?
C01J C01L C01M C01E 0.8(4) . . . . ?
C01K O00C C00W C00S -6.6(3) . . . . ?
C01K O00C C00W C013 173.66(17) . . . . ?
C01O C01Q C01S C01D -2.7(5) . . . . ?
B01P F003 Li O005 10.9(4) . . . . ?
B01P F003 Li F00A 121.7(3) . . . . ?
B01P F003 Li O00D -68.8(4) . . . . ?
B01P F003 Li O00L -146.2(3) . . . . ?
B01P F003 Li F00B 114.5(5) . . . . ?
B01R F00U Li1 F006 119.3(4) . . . . ?
B01R F00U Li1 O007 21.1(4) . . . . ?
B01R F00U Li1 O00F -156.8(10) . . . . ?
B01R F00U Li1 O00M -92.4(4) . . . . ?
C01T O00L C01G C01H -174.1(2) . . . . ?
Li1 F006 B01P F003 42.4(3) . . . . ?
Li1 F006 B01P F004 -76.9(3) . . . . ?
Li1 F006 B01P F009 161.4(2) . . . . ?
Li1 O007 C00V O00B -169.22(18) . . . . ?
Li1 O007 C00V C016 11.3(2) . . . . ?
Li1 O00F C016 C00V -36.1(2) . . . . ?
Li1 O00F C01I C01N -50.6(2) . . . . ?
Li1 O00M C01N C01I -31.9(3) . . . . ?
Li1 F00U B01R F00A -102.1(6) . . . . ?
Li1 F00U B01R F1 127.7(6) . . . . ?
Li1 F00U B01R F2 11.8(6) . . . . ?
Li1 F00V B01S F1A -6.0(15) . . . . ?
Li1 F00V B01S F2A -136.2(8) . . . . ?
Li1 F00V B01S F00B 116.1(9) . . . . ?
Li F003 B01P F004 19.0(4) . . . . ?
Li F003 B01P F006 -100.0(3) . . . . ?
Li F003 B01P F009 140.3(3) . . . . ?
Li O005 C00X O008 169.18(18) . . . . ?
Li O005 C00X C00T -9.0(2) . . . . ?
Li F00A B01R F00U 58.6(9) . . . . ?
Li F00A B01R F1 -172.3(5) . . . . ?
Li F00A B01R F2 -53.0(7) . . . . ?
Li O00D C00T C00X 23.1(2) . . . . ?
Li O00D C01H C01G 50.3(2) . . . . ?
Li O00L C01G C01H 38.6(3) . . . . ?
C01W O01F C01L C01J 6.4(5) . . . . ?
C01W O01F C01L C01M -174.2(3) . . . . ?
C01X O00M C01N C01I 165.6(3) . . . . ?
C01Y O01B C01Q C01O -2.6(5) . . . . ?
C01Y O01B C01Q C01S 175.9(4) . . . . ?
F00V B01S F00B Li -56(2) . . . . ?
F1A B01S F00B Li 67(2) . . . . ?
F2A B01S F00B Li -166.7(14) . . . . ?

loop_
_smtbx_masks_void_nr
_smtbx_masks_void_average_x
_smtbx_masks_void_average_y
_smtbx_masks_void_average_z
_smtbx_masks_void_volume
_smtbx_masks_void_count_electrons
_smtbx_masks_void_content
1 0.000 0.087 0.250 168.0 33.7 '1 THF'
2 0.000 -0.087 0.750 168.0 33.7 '1 THF'
3 0.179 0.408 0.990 8.0 0.4 ?
4 0.179 0.592 0.490 8.0 0.0 ?
5 0.321 0.092 0.010 8.0 0.0 ?
6 0.321 0.908 0.510 8.0 0.0 ?
7 0.500 0.413 0.750 168.0 33.7 '1 THF'
8 0.500 0.587 0.250 168.0 33.7 '1 THF'
9 0.679 0.092 0.490 8.0 0.0 ?
10 0.679 0.908 0.990 8.0 0.4 ?
11 0.821 0.408 0.510 8.0 0.0 ?
12 0.821 0.592 0.010 8.0 0.0 ?
